data_7209934
loop_
_publ_author_name
'Seaton, Colin C.'
'Munshi, Tasnim'
'Williams, Sara E.'
'Scowen, Ian J.'

_publ_section_title
;
 Multi-component crystals of 4-phenylpyridine: challenging the boundaries
 between co-crystal and organic salt formation with insight into
 solid-state proton transfer
;
_journal_issue 26
_journal_name_full CrystEngComm
_journal_page_first 5250
_journal_paper_doi 10.1039/c3ce40499d
_journal_volume 15
_journal_year 2013
_chemical_formula_moiety 'C7 H4.76 N O4, C11 H9.24 N'
_chemical_formula_sum 'C18 H14 N2 O4'
_chemical_formula_weight 322.31
_chemical_name_common '3-nitrobenzoic acid 4-phenylpyridine'
_chemical_name_systematic
;
3-nitrobenzoic acid 4-phenylpyridine
;
_space_group_IT_number 14
_symmetry_cell_setting monoclinic
_symmetry_space_group_name_Hall '-P 2ybc'
_symmetry_space_group_name_H-M 'P 1 21/c 1'
_atom_sites_solution_hydrogens geom
_atom_sites_solution_primary direct
_atom_sites_solution_secondary difmap
_audit_creation_method SHELXL-97
_audit_update_record
;
2013-02-05 # Formatted by publCIF
;
_cell_angle_alpha 90.00
_cell_angle_beta 109.667(2)
_cell_angle_gamma 90.00
_cell_formula_units_Z 4
_cell_length_a 17.7951(6)
_cell_length_b 6.9089(3)
_cell_length_c 13.0784(5)
_cell_measurement_reflns_used 9939
_cell_measurement_temperature 173(2)
_cell_measurement_theta_max 31.46
_cell_measurement_theta_min 2.43
_cell_volume 1514.12(10)
_computing_cell_refinement 'Bruker SAINT'
_computing_data_collection 'Bruker APEX2'
_computing_data_reduction 'Bruker SAINT'
_computing_structure_refinement 'SHELXL-97 (Sheldrick, 1997)'
_computing_structure_solution 'SHELXS-97 (Sheldrick, 1990)'
_diffrn_ambient_temperature 173(2)
_diffrn_measured_fraction_theta_full 0.991
_diffrn_measured_fraction_theta_max 0.857
_diffrn_measurement_device_type 'Bruker APEX-II CCD'
_diffrn_measurement_method '\f and \w scans'
_diffrn_radiation_monochromator graphite
_diffrn_radiation_source 'fine-focus sealed tube'
_diffrn_radiation_type MoK\a
_diffrn_radiation_wavelength 0.71073
_diffrn_reflns_av_R_equivalents 0.0258
_diffrn_reflns_av_sigmaI/netI 0.0149
_diffrn_reflns_limit_h_max 26
_diffrn_reflns_limit_h_min -24
_diffrn_reflns_limit_k_max 9
_diffrn_reflns_limit_k_min -9
_diffrn_reflns_limit_l_max 19
_diffrn_reflns_limit_l_min -18
_diffrn_reflns_number 31535
_diffrn_reflns_theta_full 29.50
_diffrn_reflns_theta_max 32.13
_diffrn_reflns_theta_min 3.12
_diffrn_standards_number 0
_exptl_absorpt_coefficient_mu 0.102
_exptl_absorpt_correction_type none
_exptl_crystal_colour colourless
_exptl_crystal_density_diffrn 1.414
_exptl_crystal_density_method 'not measured'
_exptl_crystal_description Plate
_exptl_crystal_F_000 672
_exptl_crystal_size_max 0.89
_exptl_crystal_size_mid 0.37
_exptl_crystal_size_min 0.19
_refine_diff_density_max 0.408
_refine_diff_density_min -0.230
_refine_diff_density_rms 0.048
_refine_ls_extinction_method none
_refine_ls_goodness_of_fit_ref 1.052
_refine_ls_hydrogen_treatment mixed
_refine_ls_matrix_type full
_refine_ls_number_parameters 226
_refine_ls_number_reflns 4557
_refine_ls_number_restraints 0
_refine_ls_restrained_S_all 1.052
_refine_ls_R_factor_all 0.0512
_refine_ls_R_factor_gt 0.0424
_refine_ls_shift/su_max 0.001
_refine_ls_shift/su_mean 0.000
_refine_ls_structure_factor_coef Fsqd
_refine_ls_weighting_details 'calc w=1/[\s^2^(Fo^2^)+(0.0688P)^2^+0.3800P] where P=(Fo^2^+2Fc^2^)/3'
_refine_ls_weighting_scheme calc
_refine_ls_wR_factor_gt 0.1170
_refine_ls_wR_factor_ref 0.1255
_reflns_number_gt 3856
_reflns_number_total 4557
_reflns_threshold_expression >2sigma(I)
_cod_data_source_file c3ce40499d.txt
_cod_data_source_block 3nba_4pp
_cod_original_sg_symbol_H-M P2(1)/c
_cod_database_code 7209934

loop_
_symmetry_equiv_pos_as_xyz
'x, y, z'
'-x, y+1/2, -z+1/2'
'-x, -y, -z'
'x, -y-1/2, z-1/2'

loop_
_atom_site_label
_atom_site_type_symbol
_atom_site_fract_x
_atom_site_fract_y
_atom_site_fract_z
_atom_site_U_iso_or_equiv
_atom_site_adp_type
_atom_site_occupancy
_atom_site_symmetry_multiplicity
_atom_site_calc_flag
_atom_site_refinement_flags
C1A C -0.15213(6) 0.73074(15) -0.06130(8) 0.0238(2) Uani 1 1 d .
O1A O -0.15009(5) 0.83664(12) 0.02221(6) 0.03115(19) Uani 1 1 d .
H1AO H -0.100(2) 0.843(4) 0.068(3) 0.053(9) Uiso 0.76(6) 1 d P
O2A O -0.09331(5) 0.66217(14) -0.07574(7) 0.0369(2) Uani 1 1 d .
C2A C -0.23428(5) 0.69577(14) -0.14064(8) 0.02124(19) Uani 1 1 d .
C3A C -0.30161(5) 0.74374(14) -0.11451(8) 0.02130(19) Uani 1 1 d .
H3A H -0.2969 0.8038 -0.0473 0.026 Uiso 1 1 calc R
C4A C -0.37580(5) 0.70116(14) -0.18962(8) 0.02236(19) Uani 1 1 d .
N1A N -0.44710(5) 0.74314(14) -0.16060(7) 0.0278(2) Uani 1 1 d .
O3A O -0.43909(5) 0.83576(14) -0.07769(7) 0.0376(2) Uani 1 1 d .
O4A O -0.51158(5) 0.68108(17) -0.22076(7) 0.0432(2) Uani 1 1 d .
C5A C -0.38570(6) 0.61515(15) -0.28919(8) 0.0255(2) Uani 1 1 d .
H5A H -0.4374 0.5869 -0.3386 0.031 Uiso 1 1 calc R
C6A C -0.31792(6) 0.57148(15) -0.31466(8) 0.0272(2) Uani 1 1 d .
H6A H -0.3230 0.5150 -0.3829 0.033 Uiso 1 1 calc R
C7A C -0.24270(6) 0.61038(15) -0.24046(8) 0.0258(2) Uani 1 1 d .
H7A H -0.1965 0.5785 -0.2580 0.031 Uiso 1 1 calc R
N1B N -0.00747(5) 0.86593(13) 0.15723(7) 0.02584(19) Uani 1 1 d .
H1BN H -0.056(4) 0.866(7) 0.111(5) 0.02(2) Uiso 0.24(6) 1 d P
C1B C 0.00588(6) 0.89081(16) 0.26329(9) 0.0270(2) Uani 1 1 d .
H1B H -0.0385 0.9105 0.2869 0.032 Uiso 1 1 calc R
C2B C 0.08158(6) 0.88914(15) 0.34001(8) 0.0245(2) Uani 1 1 d .
H2B H 0.0885 0.9068 0.4147 0.029 Uiso 1 1 calc R
C3B C 0.14783(5) 0.86129(13) 0.30714(7) 0.02026(18) Uani 1 1 d .
C4B C 0.13304(6) 0.83740(17) 0.19602(8) 0.0268(2) Uani 1 1 d .
H4B H 0.1762 0.8196 0.1697 0.032 Uiso 1 1 calc R
C5B C 0.05544(6) 0.83964(17) 0.12437(8) 0.0289(2) Uani 1 1 d .
H5B H 0.0464 0.8219 0.0492 0.035 Uiso 1 1 calc R
C6B C 0.23007(5) 0.85249(13) 0.38595(7) 0.02034(18) Uani 1 1 d .
C7B C 0.24496(6) 0.76641(15) 0.48739(8) 0.0248(2) Uani 1 1 d .
H7B H 0.2018 0.7172 0.5069 0.030 Uiso 1 1 calc R
C8B C 0.32243(7) 0.75210(16) 0.56003(8) 0.0288(2) Uani 1 1 d .
H8B H 0.3320 0.6931 0.6289 0.035 Uiso 1 1 calc R
C9B C 0.38575(6) 0.82359(16) 0.53230(9) 0.0297(2) Uani 1 1 d .
H9B H 0.4387 0.8129 0.5819 0.036 Uiso 1 1 calc R
C10B C 0.37175(6) 0.91061(16) 0.43229(9) 0.0294(2) Uani 1 1 d .
H10B H 0.4151 0.9608 0.4136 0.035 Uiso 1 1 calc R
C11B C 0.29440(6) 0.92478(15) 0.35911(8) 0.0248(2) Uani 1 1 d .
H11B H 0.2852 0.9840 0.2904 0.030 Uiso 1 1 calc R

loop_
_atom_site_aniso_label
_atom_site_aniso_U_11
_atom_site_aniso_U_22
_atom_site_aniso_U_33
_atom_site_aniso_U_23
_atom_site_aniso_U_13
_atom_site_aniso_U_12
C1A 0.0212(4) 0.0263(5) 0.0225(4) 0.0030(4) 0.0054(3) 0.0029(3)
O1A 0.0215(3) 0.0394(4) 0.0280(4) -0.0084(3) 0.0023(3) 0.0047(3)
O2A 0.0231(4) 0.0556(6) 0.0310(4) -0.0065(4) 0.0078(3) 0.0077(3)
C2A 0.0206(4) 0.0203(4) 0.0210(4) 0.0026(3) 0.0045(3) 0.0022(3)
C3A 0.0218(4) 0.0215(4) 0.0192(4) 0.0016(3) 0.0051(3) 0.0021(3)
C4A 0.0202(4) 0.0229(4) 0.0228(4) 0.0036(4) 0.0056(3) 0.0012(3)
N1A 0.0207(4) 0.0361(5) 0.0245(4) 0.0056(4) 0.0050(3) 0.0027(3)
O3A 0.0286(4) 0.0519(5) 0.0325(4) -0.0058(4) 0.0107(3) 0.0059(3)
O4A 0.0206(3) 0.0712(7) 0.0335(4) -0.0019(4) 0.0035(3) -0.0053(4)
C5A 0.0254(4) 0.0245(5) 0.0225(4) 0.0015(4) 0.0024(3) -0.0015(4)
C6A 0.0329(5) 0.0253(5) 0.0216(4) -0.0026(4) 0.0067(4) 0.0012(4)
C7A 0.0269(4) 0.0255(5) 0.0253(5) 0.0006(4) 0.0093(4) 0.0038(4)
N1B 0.0217(4) 0.0282(4) 0.0249(4) -0.0027(3) 0.0042(3) 0.0003(3)
C1B 0.0223(4) 0.0314(5) 0.0287(5) -0.0060(4) 0.0101(4) -0.0016(4)
C2B 0.0247(4) 0.0291(5) 0.0210(4) -0.0052(4) 0.0095(3) -0.0024(4)
C3B 0.0214(4) 0.0204(4) 0.0188(4) 0.0000(3) 0.0065(3) -0.0005(3)
C4B 0.0234(4) 0.0385(6) 0.0192(4) 0.0012(4) 0.0081(3) 0.0034(4)
C5B 0.0265(5) 0.0396(6) 0.0190(4) 0.0002(4) 0.0056(4) 0.0036(4)
C6B 0.0216(4) 0.0200(4) 0.0187(4) -0.0009(3) 0.0059(3) 0.0002(3)
C7B 0.0295(5) 0.0257(5) 0.0189(4) -0.0003(4) 0.0079(4) -0.0033(4)
C8B 0.0361(5) 0.0269(5) 0.0185(4) 0.0006(4) 0.0027(4) 0.0007(4)
C9B 0.0264(5) 0.0278(5) 0.0280(5) -0.0037(4) 0.0002(4) 0.0028(4)
C10B 0.0228(4) 0.0309(5) 0.0336(5) -0.0002(4) 0.0082(4) -0.0009(4)
C11B 0.0242(4) 0.0260(5) 0.0242(4) 0.0041(4) 0.0082(4) 0.0004(4)

loop_
_atom_type_symbol
_atom_type_description
_atom_type_scat_dispersion_real
_atom_type_scat_dispersion_imag
_atom_type_scat_source
C C 0.0033 0.0016 'International Tables Vol C Tables 4.2.6.8 and 6.1.1.4'
H H 0.0000 0.0000 'International Tables Vol C Tables 4.2.6.8 and 6.1.1.4'
N N 0.0061 0.0033 'International Tables Vol C Tables 4.2.6.8 and 6.1.1.4'
O O 0.0106 0.0060 'International Tables Vol C Tables 4.2.6.8 and 6.1.1.4'

loop_
_geom_angle_atom_site_label_1
_geom_angle_atom_site_label_2
_geom_angle_atom_site_label_3
_geom_angle
O2A C1A O1A 124.30(9)
O2A C1A C2A 121.15(9)
O1A C1A C2A 114.54(8)
C1A O1A H1AO 108.9(16)
C3A C2A C7A 120.04(9)
C3A C2A C1A 120.71(9)
C7A C2A C1A 119.24(8)
C4A C3A C2A 117.95(9)
C4A C3A H3A 121.0
C2A C3A H3A 121.0
C3A C4A C5A 123.08(9)
C3A C4A N1A 118.29(9)
C5A C4A N1A 118.60(8)
O3A N1A O4A 123.64(9)
O3A N1A C4A 118.54(8)
O4A N1A C4A 117.81(9)
C4A C5A C6A 118.17(9)
C4A C5A H5A 120.9
C6A C5A H5A 120.9
C5A C6A C7A 120.06(9)
C5A C6A H6A 120.0
C7A C6A H6A 120.0
C6A C7A C2A 120.69(9)
C6A C7A H7A 119.7
C2A C7A H7A 119.7
C1B N1B C5B 118.31(9)
C1B N1B H1BN 120(3)
C5B N1B H1BN 121(3)
N1B C1B C2B 122.76(9)
N1B C1B H1B 118.6
C2B C1B H1B 118.6
C1B C2B C3B 119.65(9)
C1B C2B H2B 120.2
C3B C2B H2B 120.2
C4B C3B C2B 116.95(9)
C4B C3B C6B 121.02(8)
C2B C3B C6B 122.01(8)
C5B C4B C3B 119.93(9)
C5B C4B H4B 120.0
C3B C4B H4B 120.0
N1B C5B C4B 122.38(9)
N1B C5B H5B 118.8
C4B C5B H5B 118.8
C7B C6B C11B 118.79(9)
C7B C6B C3B 120.41(8)
C11B C6B C3B 120.78(8)
C8B C7B C6B 120.50(9)
C8B C7B H7B 119.8
C6B C7B H7B 119.8
C9B C8B C7B 120.18(9)
C9B C8B H8B 119.9
C7B C8B H8B 119.9
C10B C9B C8B 119.91(9)
C10B C9B H9B 120.0
C8B C9B H9B 120.0
C9B C10B C11B 120.19(10)
C9B C10B H10B 119.9
C11B C10B H10B 119.9
C10B C11B C6B 120.44(9)
C10B C11B H11B 119.8
C6B C11B H11B 119.8

loop_
_geom_bond_atom_site_label_1
_geom_bond_atom_site_label_2
_geom_bond_distance
C1A O2A 1.2202(12)
C1A O1A 1.3049(12)
C1A C2A 1.5003(13)
O1A H1AO 0.89(4)
C2A C3A 1.3922(13)
C2A C7A 1.3940(14)
C3A C4A 1.3862(13)
C3A H3A 0.9500
C4A C5A 1.3876(14)
C4A N1A 1.4704(12)
N1A O3A 1.2254(12)
N1A O4A 1.2295(12)
C5A C6A 1.3883(15)
C5A H5A 0.9500
C6A C7A 1.3898(14)
C6A H6A 0.9500
C7A H7A 0.9500
N1B C1B 1.3372(14)
N1B C5B 1.3397(13)
N1B H1BN 0.87(8)
C1B C2B 1.3827(14)
C1B H1B 0.9500
C2B C3B 1.3974(13)
C2B H2B 0.9500
C3B C4B 1.3968(13)
C3B C6B 1.4807(13)
C4B C5B 1.3835(14)
C4B H4B 0.9500
C5B H5B 0.9500
C6B C7B 1.3955(13)
C6B C11B 1.3978(13)
C7B C8B 1.3897(14)
C7B H7B 0.9500
C8B C9B 1.3859(16)
C8B H8B 0.9500
C9B C10B 1.3837(16)
C9B H9B 0.9500
C10B C11B 1.3905(14)
C10B H10B 0.9500
C11B H11B 0.9500
